data_7128623
loop_
_publ_author_name
'Kitos, Alexandros A.'
'G\'alico, Diogo A'
'Mavragani, Niki'
'Casta\~neda, Ra\'ul'
'Moilanen, Jani O.'
'Brusso, Jaclyn L.'
'Murugesu, Muralee'

_publ_section_title
;
 Probing optical and magnetic properties <i>via</i> subtle
 stereoelectronic effects in mononuclear Dy<sup>III</sup>-complexes.
;
_journal_issue 63
_journal_name_full 'Chemical communications (Cambridge, England)'
_journal_page_first 7818
_journal_page_last 7821
_journal_paper_doi 10.1039/d1cc02407h
_journal_volume 57
_journal_year 2021
_chemical_formula_moiety 'C20 H27 Dy N4 O6'
_chemical_formula_sum 'C20 H27 Dy N4 O6'
_chemical_formula_weight 581.95
_space_group_crystal_system monoclinic
_space_group_IT_number 14
_space_group_name_Hall '-P 2ybc'
_space_group_name_H-M_alt 'P 1 21/c 1'
_atom_sites_solution_hydrogens mixed
_atom_sites_solution_primary direct
_atom_sites_solution_secondary difmap
_audit_creation_method SHELXL-2018/3
_audit_update_record
;
2021-05-04 deposited with the CCDC.	2021-07-07 downloaded from the CCDC.
;
_cell_angle_alpha 90
_cell_angle_beta 100.309(3)
_cell_angle_gamma 90
_cell_formula_units_Z 4
_cell_length_a 9.8270(9)
_cell_length_b 12.6308(10)
_cell_length_c 19.5062(18)
_cell_measurement_reflns_used 9912
_cell_measurement_temperature 200(2)
_cell_measurement_theta_max 28.29
_cell_measurement_theta_min 2.65
_cell_volume 2382.1(4)
_computing_cell_refinement 'Bruker SAINT'
_computing_data_collection 'Bruker APEX3'
_computing_data_reduction 'Bruker SAINT'
_computing_structure_refinement 'SHELXL-2018/3 (Sheldrick, 2018)'
_computing_structure_solution 'SHELXT 2018/2 (Sheldrick, 2018)'
_diffrn_ambient_temperature 200(2)
_diffrn_measured_fraction_theta_full 1.000
_diffrn_measured_fraction_theta_max 1.000
_diffrn_measurement_device_type 'Bruker APEX-II CCD'
_diffrn_measurement_method '\w and \phi scans'
_diffrn_radiation_monochromator graphite
_diffrn_radiation_type MoK\a
_diffrn_radiation_wavelength 0.71073
_diffrn_reflns_av_R_equivalents 0.0635
_diffrn_reflns_av_unetI/netI 0.0382
_diffrn_reflns_Laue_measured_fraction_full 1.000
_diffrn_reflns_Laue_measured_fraction_max 1.000
_diffrn_reflns_limit_h_max 11
_diffrn_reflns_limit_h_min -12
_diffrn_reflns_limit_k_max 15
_diffrn_reflns_limit_k_min -15
_diffrn_reflns_limit_l_max 24
_diffrn_reflns_limit_l_min -24
_diffrn_reflns_number 39480
_diffrn_reflns_point_group_measured_fraction_full 1.000
_diffrn_reflns_point_group_measured_fraction_max 1.000
_diffrn_reflns_theta_full 25.242
_diffrn_reflns_theta_max 25.996
_diffrn_reflns_theta_min 1.930
_exptl_absorpt_coefficient_mu 3.177
_exptl_absorpt_correction_T_max 0.7457
_exptl_absorpt_correction_T_min 0.6327
_exptl_absorpt_correction_type multi-scan
_exptl_absorpt_process_details SADABS
_exptl_crystal_colour colourless
_exptl_crystal_density_diffrn 1.623
_exptl_crystal_description needle
_exptl_crystal_F_000 1156
_exptl_crystal_preparation 'Magnetic properties,Luminescent'
_exptl_crystal_size_max 0.14
_exptl_crystal_size_mid 0.09
_exptl_crystal_size_min 0.08
_refine_diff_density_max 1.533
_refine_diff_density_min -0.771
_refine_diff_density_rms 0.115
_refine_ls_extinction_method none
_refine_ls_goodness_of_fit_ref 1.044
_refine_ls_hydrogen_treatment mixed
_refine_ls_matrix_type full
_refine_ls_number_parameters 295
_refine_ls_number_reflns 4676
_refine_ls_number_restraints 3
_refine_ls_restrained_S_all 1.044
_refine_ls_R_factor_all 0.0436
_refine_ls_R_factor_gt 0.0300
_refine_ls_shift/su_max 0.003
_refine_ls_shift/su_mean 0.000
_refine_ls_structure_factor_coef Fsqd
_refine_ls_weighting_details 'w=1/[\s^2^(Fo^2^)+(0.0272P)^2^+3.7304P] where P=(Fo^2^+2Fc^2^)/3'
_refine_ls_weighting_scheme calc
_refine_ls_wR_factor_gt 0.0633
_refine_ls_wR_factor_ref 0.0697
_reflns_Friedel_coverage 0.000
_reflns_number_gt 3814
_reflns_number_total 4676
_reflns_threshold_expression 'I > 2\s(I)'
_cod_data_source_file d1cc02407h2.cif
_cod_data_source_block Dy_Complex
_cod_depositor_comments 'Adding full bibliography for 7128623.cif.'
_cod_original_sg_symbol_H-M 'P 21/c'
_cod_database_code 7128623
_shelx_shelxl_version_number 2018/3
_shelx_space_group_comment
;
The symmetry employed for this shelxl refinement is uniquely defined
by the following loop, which should always be used as a source of
symmetry information in preference to the above space-group names.
They are only intended as comments.
;
_shelx_estimated_absorpt_t_min 0.665
_shelx_estimated_absorpt_t_max 0.785

loop_
_space_group_symop_operation_xyz
'x, y, z'
'-x, y+1/2, -z+1/2'
'-x, -y, -z'
'x, -y-1/2, z-1/2'

loop_
_atom_site_label
_atom_site_type_symbol
_atom_site_fract_x
_atom_site_fract_y
_atom_site_fract_z
_atom_site_U_iso_or_equiv
_atom_site_adp_type
_atom_site_occupancy
_atom_site_site_symmetry_order
_atom_site_calc_flag
_atom_site_refinement_flags_posn
_atom_site_refinement_flags_adp
_atom_site_refinement_flags_occupancy
_atom_site_disorder_assembly
_atom_site_disorder_group
Dy Dy 0.45751(2) 0.64965(2) 0.29610(2) 0.02286(7) Uani 1 1 d . . . . .
C1 C 0.2769(5) 0.4298(3) 0.1094(2) 0.0421(12) Uani 1 1 d . . . . .
H1A H 0.368049 0.399860 0.107226 0.063 Uiso 1 1 calc R U . . .
H1B H 0.227417 0.443954 0.062036 0.063 Uiso 1 1 calc R U . . .
H1C H 0.223878 0.379423 0.132299 0.063 Uiso 1 1 calc R U . . .
C2 C 0.2944(4) 0.5314(3) 0.1501(2) 0.0269(9) Uani 1 1 d . . . . .
C3 C 0.2163(5) 0.6190(3) 0.1241(2) 0.0300(10) Uani 1 1 d . . . . .
H3 H 0.157181 0.611585 0.080196 0.036 Uiso 1 1 calc R U . . .
C4 C 0.2178(4) 0.7179(3) 0.1577(2) 0.0261(9) Uani 1 1 d . . . . .
C5 C 0.1242(5) 0.8027(4) 0.1216(3) 0.0400(12) Uani 1 1 d . . . . .
H5A H 0.034711 0.799483 0.137076 0.060 Uiso 1 1 calc R U . . .
H5B H 0.110350 0.791743 0.071093 0.060 Uiso 1 1 calc R U . . .
H5C H 0.166348 0.872279 0.133071 0.060 Uiso 1 1 calc R U . . .
C6 C 0.0513(5) 0.5803(4) 0.3840(3) 0.0481(13) Uani 1 1 d . . . . .
H6A H 0.048549 0.512185 0.359766 0.072 Uiso 1 1 calc R U . . .
H6B H -0.032546 0.620691 0.365824 0.072 Uiso 1 1 calc R U . . .
H6C H 0.056522 0.568042 0.434018 0.072 Uiso 1 1 calc R U . . .
C7 C 0.1769(5) 0.6421(3) 0.3723(2) 0.0332(10) Uani 1 1 d . . . . .
C8 C 0.2009(5) 0.7412(4) 0.4047(2) 0.0415(12) Uani 1 1 d . . . . .
H8 H 0.135017 0.765887 0.431200 0.050 Uiso 1 1 calc R U . . .
C9 C 0.3134(5) 0.8061(3) 0.4010(2) 0.0359(11) Uani 1 1 d . . . . .
C10 C 0.3324(6) 0.9064(4) 0.4438(3) 0.0560(16) Uani 1 1 d . . . . .
H10A H 0.400292 0.894142 0.486350 0.084 Uiso 1 1 calc R U . . .
H10B H 0.243854 0.927243 0.456146 0.084 Uiso 1 1 calc R U . . .
H10C H 0.365534 0.963060 0.416563 0.084 Uiso 1 1 calc R U . . .
C11 C 0.5354(5) 0.3430(3) 0.4286(2) 0.0371(11) Uani 1 1 d . . . . .
H11A H 0.436000 0.334949 0.428066 0.056 Uiso 1 1 calc R U . . .
H11B H 0.586474 0.328510 0.475558 0.056 Uiso 1 1 calc R U . . .
H11C H 0.564425 0.293036 0.395571 0.056 Uiso 1 1 calc R U . . .
C12 C 0.5649(4) 0.4545(3) 0.4079(2) 0.0281(9) Uani 1 1 d . . . . .
C13 C 0.6561(5) 0.5164(3) 0.4541(2) 0.0367(11) Uani 1 1 d . . . . .
H13 H 0.696046 0.486293 0.497714 0.044 Uiso 1 1 calc R U . . .
C14 C 0.6925(4) 0.6203(3) 0.4402(2) 0.0289(10) Uani 1 1 d . . . . .
C15 C 0.7935(5) 0.6788(4) 0.4948(2) 0.0431(12) Uani 1 1 d . . . . .
H15A H 0.870852 0.704957 0.474026 0.065 Uiso 1 1 calc R U . . .
H15B H 0.828658 0.630733 0.533337 0.065 Uiso 1 1 calc R U . . .
H15C H 0.746604 0.738768 0.512412 0.065 Uiso 1 1 calc R U . . .
C16 C 0.7208(5) 0.4929(3) 0.2419(2) 0.0322(10) Uani 1 1 d . . . . .
H16 H 0.666755 0.436261 0.254642 0.039 Uiso 1 1 calc R U . . .
C17 C 0.8435(5) 0.4704(4) 0.2205(2) 0.0394(12) Uani 1 1 d . . . . .
H17 H 0.876138 0.399758 0.219226 0.047 Uiso 1 1 calc R U . . .
C18 C 0.9162(6) 0.5535(4) 0.2012(3) 0.0494(14) Uani 1 1 d . . . . .
H18 H 1.000797 0.539500 0.185737 0.059 Uiso 1 1 calc R U . . .
C19 C 0.7544(4) 0.6678(3) 0.2248(2) 0.0271(9) Uani 1 1 d . . . . .
C20 C 0.7002(4) 0.7786(3) 0.2271(2) 0.0263(9) Uani 1 1 d . . . . .
N1 N 0.6751(4) 0.5928(3) 0.24525(17) 0.0267(8) Uani 1 1 d . . . . .
N2 N 0.5857(4) 0.7902(3) 0.24845(19) 0.0278(8) Uani 1 1 d D . . . .
H2A H 0.563(5) 0.8557(13) 0.248(3) 0.042 Uiso 1 1 d D U . . .
N3 N 0.7799(4) 0.8549(3) 0.2060(2) 0.0401(10) Uani 1 1 d D . . . .
H3A H 0.746(5) 0.9173(19) 0.199(3) 0.060 Uiso 1 1 d D U . . .
H3B H 0.854(3) 0.836(4) 0.192(3) 0.060 Uiso 1 1 d D U . . .
N4 N 0.8737(4) 0.6548(3) 0.2031(2) 0.0432(10) Uani 1 1 d . . . . .
O1 O 0.3788(3) 0.5297(2) 0.20768(14) 0.0289(7) Uani 1 1 d . . . . .
O2 O 0.2920(3) 0.7401(2) 0.21507(15) 0.0293(7) Uani 1 1 d . . . . .
O3 O 0.2536(3) 0.5993(2) 0.33526(16) 0.0343(7) Uani 1 1 d . . . . .
O4 O 0.4024(3) 0.7879(2) 0.36389(16) 0.0374(8) Uani 1 1 d . . . . .
O5 O 0.5035(3) 0.4849(2) 0.34851(15) 0.0314(7) Uani 1 1 d . . . . .
O6 O 0.6469(3) 0.6705(2) 0.38582(16) 0.0366(8) Uani 1 1 d . . . . .

loop_
_atom_site_aniso_label
_atom_site_aniso_U_11
_atom_site_aniso_U_22
_atom_site_aniso_U_33
_atom_site_aniso_U_23
_atom_site_aniso_U_13
_atom_site_aniso_U_12
Dy 0.02742(12) 0.01468(10) 0.02604(11) -0.00033(8) 0.00363(8) -0.00212(8)
C1 0.059(3) 0.025(2) 0.037(3) -0.009(2) -0.006(2) 0.005(2)
C2 0.034(3) 0.020(2) 0.028(2) 0.0001(17) 0.008(2) -0.0022(18)
C3 0.031(3) 0.024(2) 0.033(2) -0.0035(18) 0.000(2) 0.0021(18)
C4 0.023(2) 0.021(2) 0.036(3) 0.0049(18) 0.0096(19) 0.0034(17)
C5 0.035(3) 0.029(2) 0.052(3) 0.001(2) -0.002(2) 0.008(2)
C6 0.043(3) 0.047(3) 0.059(3) 0.000(3) 0.021(3) -0.011(2)
C7 0.036(3) 0.032(2) 0.033(2) 0.009(2) 0.007(2) -0.003(2)
C8 0.050(3) 0.036(3) 0.045(3) -0.007(2) 0.027(2) -0.005(2)
C9 0.056(3) 0.026(2) 0.026(2) -0.0040(19) 0.009(2) 0.000(2)
C10 0.084(4) 0.041(3) 0.051(3) -0.024(3) 0.033(3) -0.011(3)
C11 0.050(3) 0.023(2) 0.039(3) 0.006(2) 0.007(2) -0.001(2)
C12 0.034(3) 0.022(2) 0.030(2) 0.0008(18) 0.013(2) 0.0024(19)
C13 0.044(3) 0.031(2) 0.032(3) 0.005(2) -0.003(2) -0.001(2)
C14 0.027(2) 0.032(2) 0.028(2) -0.0015(18) 0.0052(19) 0.0004(18)
C15 0.043(3) 0.041(3) 0.039(3) 0.000(2) -0.009(2) -0.012(2)
C16 0.039(3) 0.017(2) 0.041(3) -0.0001(18) 0.008(2) 0.0015(19)
C17 0.043(3) 0.026(2) 0.051(3) -0.001(2) 0.016(2) 0.011(2)
C18 0.049(3) 0.034(3) 0.074(4) 0.008(3) 0.035(3) 0.013(2)
C19 0.031(2) 0.019(2) 0.034(2) 0.0020(17) 0.0108(19) 0.0008(17)
C20 0.030(2) 0.020(2) 0.028(2) 0.0025(17) 0.0037(19) -0.0021(18)
N1 0.032(2) 0.0185(17) 0.0288(19) -0.0008(14) 0.0043(16) -0.0002(15)
N2 0.032(2) 0.0167(17) 0.036(2) 0.0045(15) 0.0095(17) 0.0027(16)
N3 0.040(2) 0.0213(19) 0.065(3) 0.012(2) 0.025(2) 0.0008(19)
N4 0.047(3) 0.027(2) 0.063(3) 0.0088(19) 0.030(2) 0.0058(19)
O1 0.0333(17) 0.0195(14) 0.0315(17) -0.0015(12) -0.0008(14) 0.0007(12)
O2 0.0307(17) 0.0186(14) 0.0364(17) -0.0020(13) 0.0000(14) 0.0021(12)
O3 0.0356(19) 0.0261(15) 0.0445(19) -0.0047(14) 0.0163(15) -0.0061(14)
O4 0.045(2) 0.0274(16) 0.0430(19) -0.0122(14) 0.0166(16) -0.0091(14)
O5 0.0428(19) 0.0219(14) 0.0269(16) 0.0028(12) -0.0004(14) -0.0019(13)
O6 0.046(2) 0.0264(16) 0.0322(18) 0.0060(13) -0.0056(15) -0.0066(14)

loop_
_atom_type_symbol
_atom_type_description
_atom_type_scat_dispersion_real
_atom_type_scat_dispersion_imag
_atom_type_scat_source
C C 0.0033 0.0016 'International Tables Vol C Tables 4.2.6.8 and 6.1.1.4'
H H 0.0000 0.0000 'International Tables Vol C Tables 4.2.6.8 and 6.1.1.4'
N N 0.0061 0.0033 'International Tables Vol C Tables 4.2.6.8 and 6.1.1.4'
Dy Dy -0.1892 4.4098 'International Tables Vol C Tables 4.2.6.8 and 6.1.1.4'
O O 0.0106 0.0060 'International Tables Vol C Tables 4.2.6.8 and 6.1.1.4'

loop_
_geom_angle_atom_site_label_1
_geom_angle_atom_site_label_2
_geom_angle_atom_site_label_3
_geom_angle
_geom_angle_site_symmetry_1
_geom_angle_site_symmetry_3
_geom_angle_publ_flag
O4 Dy O1 146.77(11) . . ?
O4 Dy O5 118.10(11) . . ?
O1 Dy O5 75.84(9) . . ?
O4 Dy O6 73.90(11) . . ?
O1 Dy O6 138.30(10) . . ?
O5 Dy O6 72.83(10) . . ?
O4 Dy O2 79.22(11) . . ?
O1 Dy O2 73.70(9) . . ?
O5 Dy O2 141.85(10) . . ?
O6 Dy O2 144.44(9) . . ?
O4 Dy O3 73.67(10) . . ?
O1 Dy O3 82.81(10) . . ?
O5 Dy O3 74.07(11) . . ?
O6 Dy O3 113.48(11) . . ?
O2 Dy O3 79.81(10) . . ?
O4 Dy N2 81.90(11) . . ?
O1 Dy N2 108.43(11) . . ?
O5 Dy N2 137.81(11) . . ?
O6 Dy N2 78.91(11) . . ?
O2 Dy N2 74.58(11) . . ?
O3 Dy N2 147.38(11) . . ?
O4 Dy N1 135.70(11) . . ?
O1 Dy N1 74.06(10) . . ?
O5 Dy N1 79.25(10) . . ?
O6 Dy N1 73.63(11) . . ?
O2 Dy N1 113.13(10) . . ?
O3 Dy N1 148.20(10) . . ?
N2 Dy N1 62.90(11) . . ?
C2 C1 H1A 109.5 . . ?
C2 C1 H1B 109.5 . . ?
H1A C1 H1B 109.5 . . ?
C2 C1 H1C 109.5 . . ?
H1A C1 H1C 109.5 . . ?
H1B C1 H1C 109.5 . . ?
O1 C2 C3 124.5(4) . . ?
O1 C2 C1 116.6(4) . . ?
C3 C2 C1 118.9(4) . . ?
C2 C3 C4 125.2(4) . . ?
C2 C3 H3 117.4 . . ?
C4 C3 H3 117.4 . . ?
O2 C4 C3 124.7(4) . . ?
O2 C4 C5 117.9(4) . . ?
C3 C4 C5 117.3(4) . . ?
C4 C5 H5A 109.5 . . ?
C4 C5 H5B 109.5 . . ?
H5A C5 H5B 109.5 . . ?
C4 C5 H5C 109.5 . . ?
H5A C5 H5C 109.5 . . ?
H5B C5 H5C 109.5 . . ?
C7 C6 H6A 109.5 . . ?
C7 C6 H6B 109.5 . . ?
H6A C6 H6B 109.5 . . ?
C7 C6 H6C 109.5 . . ?
H6A C6 H6C 109.5 . . ?
H6B C6 H6C 109.5 . . ?
O3 C7 C8 125.0(4) . . ?
O3 C7 C6 117.0(4) . . ?
C8 C7 C6 117.9(4) . . ?
C9 C8 C7 125.0(4) . . ?
C9 C8 H8 117.5 . . ?
C7 C8 H8 117.5 . . ?
O4 C9 C8 124.6(4) . . ?
O4 C9 C10 116.3(4) . . ?
C8 C9 C10 119.2(4) . . ?
C9 C10 H10A 109.5 . . ?
C9 C10 H10B 109.5 . . ?
H10A C10 H10B 109.5 . . ?
C9 C10 H10C 109.5 . . ?
H10A C10 H10C 109.5 . . ?
H10B C10 H10C 109.5 . . ?
C12 C11 H11A 109.5 . . ?
C12 C11 H11B 109.5 . . ?
H11A C11 H11B 109.5 . . ?
C12 C11 H11C 109.5 . . ?
H11A C11 H11C 109.5 . . ?
H11B C11 H11C 109.5 . . ?
O5 C12 C13 124.6(4) . . ?
O5 C12 C11 116.4(4) . . ?
C13 C12 C11 119.0(4) . . ?
C12 C13 C14 124.0(4) . . ?
C12 C13 H13 118.0 . . ?
C14 C13 H13 118.0 . . ?
O6 C14 C13 125.1(4) . . ?
O6 C14 C15 116.2(4) . . ?
C13 C14 C15 118.7(4) . . ?
C14 C15 H15A 109.5 . . ?
C14 C15 H15B 109.5 . . ?
H15A C15 H15B 109.5 . . ?
C14 C15 H15C 109.5 . . ?
H15A C15 H15C 109.5 . . ?
H15B C15 H15C 109.5 . . ?
N1 C16 C17 121.8(4) . . ?
N1 C16 H16 119.1 . . ?
C17 C16 H16 119.1 . . ?
C18 C17 C16 117.3(4) . . ?
C18 C17 H17 121.4 . . ?
C16 C17 H17 121.4 . . ?
N4 C18 C17 122.9(4) . . ?
N4 C18 H18 118.5 . . ?
C17 C18 H18 118.5 . . ?
N4 C19 N1 127.3(4) . . ?
N4 C19 C20 117.6(4) . . ?
N1 C19 C20 115.1(4) . . ?
N2 C20 N3 127.7(4) . . ?
N2 C20 C19 117.0(4) . . ?
N3 C20 C19 115.3(4) . . ?
C19 N1 C16 115.8(4) . . ?
C19 N1 Dy 118.7(3) . . ?
C16 N1 Dy 125.4(3) . . ?
C20 N2 Dy 125.7(3) . . ?
C20 N2 H2A 111(3) . . ?
Dy N2 H2A 123(3) . . ?
C20 N3 H3A 118(4) . . ?
C20 N3 H3B 118(4) . . ?
H3A N3 H3B 122(5) . . ?
C19 N4 C18 114.9(4) . . ?
C2 O1 Dy 136.3(2) . . ?
C4 O2 Dy 135.5(2) . . ?
C7 O3 Dy 134.6(3) . . ?
C9 O4 Dy 136.7(3) . . ?
C12 O5 Dy 134.1(3) . . ?
C14 O6 Dy 134.3(3) . . ?

loop_
_geom_bond_atom_site_label_1
_geom_bond_atom_site_label_2
_geom_bond_distance
_geom_bond_site_symmetry_2
_geom_bond_publ_flag
Dy O4 2.313(3) . ?
Dy O1 2.322(3) . ?
Dy O5 2.327(3) . ?
Dy O6 2.331(3) . ?
Dy O2 2.351(3) . ?
Dy O3 2.357(3) . ?
Dy N2 2.453(3) . ?
Dy N1 2.614(3) . ?
C1 C2 1.503(6) . ?
C1 H1A 0.9800 . ?
C1 H1B 0.9800 . ?
C1 H1C 0.9800 . ?
C2 O1 1.271(5) . ?
C2 C3 1.389(6) . ?
C3 C4 1.410(6) . ?
C3 H3 0.9500 . ?
C4 O2 1.252(5) . ?
C4 C5 1.504(6) . ?
C5 H5A 0.9800 . ?
C5 H5B 0.9800 . ?
C5 H5C 0.9800 . ?
C6 C7 1.512(6) . ?
C6 H6A 0.9800 . ?
C6 H6B 0.9800 . ?
C6 H6C 0.9800 . ?
C7 O3 1.256(5) . ?
C7 C8 1.404(6) . ?
C8 C9 1.389(7) . ?
C8 H8 0.9500 . ?
C9 O4 1.252(5) . ?
C9 C10 1.511(6) . ?
C10 H10A 0.9800 . ?
C10 H10B 0.9800 . ?
C10 H10C 0.9800 . ?
C11 C12 1.507(5) . ?
C11 H11A 0.9800 . ?
C11 H11B 0.9800 . ?
C11 H11C 0.9800 . ?
C12 O5 1.267(5) . ?
C12 C13 1.392(6) . ?
C13 C14 1.400(6) . ?
C13 H13 0.9500 . ?
C14 O6 1.248(5) . ?
C14 C15 1.512(6) . ?
C15 H15A 0.9800 . ?
C15 H15B 0.9800 . ?
C15 H15C 0.9800 . ?
C16 N1 1.345(5) . ?
C16 C17 1.374(6) . ?
C16 H16 0.9500 . ?
C17 C18 1.360(7) . ?
C17 H17 0.9500 . ?
C18 N4 1.350(6) . ?
C18 H18 0.9500 . ?
C19 N4 1.326(6) . ?
C19 N1 1.332(5) . ?
C19 C20 1.501(5) . ?
C20 N2 1.276(5) . ?
C20 N3 1.351(5) . ?
N2 H2A 0.858(10) . ?
N3 H3A 0.857(10) . ?
N3 H3B 0.857(10) . ?

loop_
_geom_hbond_atom_site_label_D
_geom_hbond_atom_site_label_H
_geom_hbond_atom_site_label_A
_geom_hbond_distance_DH
_geom_hbond_distance_HA
_geom_hbond_distance_DA
_geom_hbond_angle_DHA
_geom_hbond_site_symmetry_A
_geom_hbond_publ_flag
C1 H1A O4 0.98 2.64 3.582(6) 162.1 2_645 yes
C16 H16 O2 0.95 2.56 3.310(5) 135.7 2_645 yes
